data_4088210
loop_
_publ_author_name
'Jia, Wei-Guo'
'Zhang, Hui'
'Zhang, Tai'
'Xie, Dong'
'Ling, Shuo'
'Sheng, En-Hong'

_publ_section_title
;
 Half-Sandwich Ruthenium Complexes with Schiff-Base Ligands: Syntheses,
 Characterization, and Catalytic Activities for the Reduction of
 Nitroarenes
;
_journal_issue 4
_journal_name_full Organometallics
_journal_page_first 503
_journal_paper_doi 10.1021/acs.organomet.5b00933
_journal_volume 35
_journal_year 2016
_chemical_formula_moiety 'C22 H22 Cl2 N2 O Ru'
_chemical_formula_sum 'C22 H22 Cl2 N2 O Ru'
_chemical_formula_weight 502.38
_space_group_crystal_system orthorhombic
_space_group_IT_number 29
_space_group_name_Hall 'P 2c -2ac'
_space_group_name_H-M_alt 'P c a 21'
_atom_sites_solution_hydrogens geom
_audit_creation_date 2015-12-07
_audit_creation_method
;
Olex2 1.2-beta
(compiled 2015.01.26 svn.r3150 for OlexSys, GUI svn.r4998)
;
_cell_angle_alpha 90
_cell_angle_beta 90
_cell_angle_gamma 90
_cell_formula_units_Z 8
_cell_length_a 13.8993(7)
_cell_length_b 15.3472(8)
_cell_length_c 20.0927(11)
_cell_measurement_reflns_used 9851
_cell_measurement_temperature 293(2)
_cell_measurement_theta_max 27.44
_cell_measurement_theta_min 1.98
_cell_volume 4286.1(4)
_computing_molecular_graphics 'Olex2 (Dolomanov et al., 2009)'
_computing_publication_material 'Olex2 (Dolomanov et al., 2009)'
_computing_structure_refinement 'ShelXL (Sheldrick, 2008)'
_diffrn_ambient_temperature 293.15
_diffrn_measured_fraction_theta_full 1.000
_diffrn_measured_fraction_theta_max 0.998
_diffrn_measurement_device_type 'CCD area detector'
_diffrn_measurement_method 'phi and omega scans'
_diffrn_radiation_monochromator graphite
_diffrn_radiation_type MoK\a
_diffrn_radiation_wavelength 0.71073
_diffrn_reflns_av_R_equivalents 0.0269
_diffrn_reflns_av_unetI/netI 0.0280
_diffrn_reflns_Laue_measured_fraction_full 1.000
_diffrn_reflns_Laue_measured_fraction_max 0.998
_diffrn_reflns_limit_h_max 17
_diffrn_reflns_limit_h_min -18
_diffrn_reflns_limit_k_max 19
_diffrn_reflns_limit_k_min -19
_diffrn_reflns_limit_l_max 26
_diffrn_reflns_limit_l_min -25
_diffrn_reflns_number 35333
_diffrn_reflns_point_group_measured_fraction_full 0.999
_diffrn_reflns_point_group_measured_fraction_max 0.995
_diffrn_reflns_theta_full 25.242
_diffrn_reflns_theta_max 27.442
_diffrn_reflns_theta_min 1.977
_exptl_absorpt_coefficient_mu 0.996
_exptl_absorpt_correction_type none
_exptl_crystal_density_diffrn 1.557
_exptl_crystal_description block
_exptl_crystal_F_000 2032
_exptl_crystal_size_max 0.21
_exptl_crystal_size_mid 0.2
_exptl_crystal_size_min 0.19
_refine_diff_density_max 0.754
_refine_diff_density_min -0.386
_refine_diff_density_rms 0.047
_refine_ls_abs_structure_details
;
 Flack x determined using 3676 quotients [(I+)-(I-)]/[(I+)+(I-)]
 (Parsons and Flack (2004), Acta Cryst. A60, s61).
;
_refine_ls_abs_structure_Flack 0.005(12)
_refine_ls_extinction_method none
_refine_ls_goodness_of_fit_ref 1.016
_refine_ls_hydrogen_treatment constr
_refine_ls_matrix_type full
_refine_ls_number_parameters 511
_refine_ls_number_reflns 9733
_refine_ls_number_restraints 1
_refine_ls_restrained_S_all 1.016
_refine_ls_R_factor_all 0.0351
_refine_ls_R_factor_gt 0.0265
_refine_ls_shift/su_max 0.001
_refine_ls_shift/su_mean 0.000
_refine_ls_structure_factor_coef Fsqd
_refine_ls_weighting_details
;
 w=1/[\s^2^(Fo^2^)+(0.0330P)^2^+0.4564P]
 where P=(Fo^2^+2Fc^2^)/3
;
_refine_ls_weighting_scheme calc
_refine_ls_wR_factor_gt 0.0599
_refine_ls_wR_factor_ref 0.0648
_reflns_Friedel_coverage 0.937
_reflns_Friedel_fraction_full 0.998
_reflns_Friedel_fraction_max 0.993
_reflns_number_gt 8397
_reflns_number_total 9733
_reflns_threshold_expression 'I > 2\s(I)'
_cod_data_source_file om5b00933_si_002.cif
_cod_data_source_block ygz
_cod_database_code 4088210
_shelxl_version_number 2013-2
_shelx_space_group_comment
;
The symmetry employed for this shelxl refinement is uniquely defined
by the following loop, which should always be used as a source of
symmetry information in preference to the above space-group names.
They are only intended as comments.
;
_shelx_estimated_absorpt_t_max 0.833
_shelx_estimated_absorpt_t_min 0.818
_olex2_refinement_description
;
1. Fixed Uiso
 At 1.2 times of:
  All C(H) groups
 At 1.5 times of:
  All C(H,H,H) groups
2.a Ternary CH refined with riding coordinates:
 C20(H20), C42(H42)
2.b Aromatic/amide H refined with riding coordinates:
 C19(H19), C31(H31), C18(H18), C16(H16), C15(H15), C9(H9), C10(H10), C11(H11),
 C12(H12), C7(H7), C5(H5), C3(H3), C2(H2), C41(H41), C40(H40), C38(H38),
 C37(H37), C25(H25), C24(H24), C27(H27), C29(H29), C34(H34), C33(H33), C32(H32)
2.c Idealised Me refined as rotating group:
 C13(H13A,H13B,H13C), C22(H22A,H22B,H22C), C21(H21A,H21B,H21C), C35(H35A,H35B,
 H35C), C44(H44A,H44B,H44C), C43(H43A,H43B,H43C)
;
_olex2_submission_special_instructions 'No special instructions were received'

loop_
_space_group_symop_operation_xyz
'x, y, z'
'-x, -y, z+1/2'
'-x+1/2, y, z+1/2'
'x+1/2, -y, z'

loop_
_atom_site_label
_atom_site_type_symbol
_atom_site_fract_x
_atom_site_fract_y
_atom_site_fract_z
_atom_site_U_iso_or_equiv
_atom_site_adp_type
_atom_site_occupancy
_atom_site_site_symmetry_order
_atom_site_calc_flag
_atom_site_refinement_flags_posn
Ru1 Ru 0.14002(2) 0.86294(2) 0.53522(2) 0.03996(9) Uani 1 1 d .
Cl1 Cl 0.13089(9) 0.72128(8) 0.48307(7) 0.0583(3) Uani 1 1 d .
O1 O 0.2629(2) 0.8182(2) 0.58133(15) 0.0510(8) Uani 1 1 d .
N1 N 0.2274(2) 0.8958(2) 0.45450(17) 0.0407(8) Uani 1 1 d .
C13 C -0.0883(4) 0.8399(5) 0.4817(5) 0.100(3) Uani 1 1 d .
H13A H -0.0576 0.8302 0.4395 0.149 Uiso 1 1 calc GR
H13B H -0.1418 0.8787 0.4759 0.149 Uiso 1 1 calc GR
H13C H -0.1107 0.7854 0.4993 0.149 Uiso 1 1 calc GR
Cl2 Cl 0.65569(9) 0.75956(10) 0.48916(9) 0.0724(4) Uani 1 1 d .
O2 O -0.0295(2) 0.6820(2) 0.70643(16) 0.0522(8) Uani 1 1 d .
N2 N 0.2043(3) 1.0288(3) 0.3998(2) 0.0618(11) Uani 1 1 d .
C14 C -0.0169(3) 0.8801(3) 0.5295(3) 0.0617(13) Uani 1 1 d .
Cl3 Cl 0.10309(10) 0.78539(8) 0.79820(6) 0.0578(3) Uani 1 1 d .
N3 N 0.0149(2) 0.6102(2) 0.83483(17) 0.0409(8) Uani 1 1 d .
C19 C 0.0086(4) 0.8397(3) 0.5904(3) 0.0602(13) Uani 1 1 d .
H19 H -0.0205 0.7872 0.6019 0.072 Uiso 1 1 calc R
Cl4 Cl -0.41998(10) 0.73072(12) 0.80731(10) 0.0874(5) Uani 1 1 d .
C31 C 0.1345(3) 0.6024(4) 0.9230(3) 0.0541(12) Uani 1 1 d .
H31 H 0.1535 0.6592 0.9139 0.065 Uiso 1 1 calc R
C18 C 0.0750(4) 0.8754(3) 0.6331(3) 0.0533(12) Uani 1 1 d .
H18 H 0.0879 0.8479 0.6733 0.064 Uiso 1 1 calc R
C17 C 0.1247(4) 0.9544(3) 0.6166(2) 0.0520(11) Uani 1 1 d .
C16 C 0.0986(3) 0.9955(3) 0.5569(3) 0.0575(16) Uani 1 1 d .
H16 H 0.1280 1.0478 0.5452 0.069 Uiso 1 1 calc R
C15 C 0.0286(4) 0.9589(3) 0.5143(3) 0.0608(13) Uani 1 1 d .
H15 H 0.0124 0.9878 0.4752 0.073 Uiso 1 1 calc R
C20 C 0.2019(4) 0.9865(4) 0.6632(3) 0.0716(16) Uani 1 1 d .
H20 H 0.2349 0.9351 0.6809 0.086 Uiso 1 1 calc R
C22 C 0.1551(5) 1.0324(5) 0.7215(4) 0.100(2) Uani 1 1 d .
H22A H 0.1214 1.0831 0.7059 0.150 Uiso 1 1 calc GR
H22B H 0.2038 1.0497 0.7528 0.150 Uiso 1 1 calc GR
H22C H 0.1106 0.9936 0.7428 0.150 Uiso 1 1 calc GR
C21 C 0.2769(5) 1.0417(5) 0.6287(4) 0.100(2) Uani 1 1 d .
H21A H 0.3042 1.0096 0.5923 0.150 Uiso 1 1 calc GR
H21B H 0.3268 1.0566 0.6598 0.150 Uiso 1 1 calc GR
H21C H 0.2476 1.0940 0.6122 0.150 Uiso 1 1 calc GR
C9 C 0.1197(5) 0.9046(4) 0.3602(3) 0.0742(17) Uani 1 1 d .
H9 H 0.1083 0.8451 0.3634 0.089 Uiso 1 1 calc R
C10 C 0.0742(5) 0.9545(5) 0.3129(4) 0.098(2) Uani 1 1 d .
H10 H 0.0316 0.9290 0.2830 0.118 Uiso 1 1 calc R
C11 C 0.0922(5) 1.0419(5) 0.3103(4) 0.081(2) Uani 1 1 d .
H11 H 0.0603 1.0772 0.2798 0.097 Uiso 1 1 calc R
C12 C 0.1561(5) 1.0752(4) 0.3522(4) 0.0790(19) Uani 1 1 d .
H12 H 0.1691 1.1345 0.3490 0.095 Uiso 1 1 calc R
C8 C 0.1820(3) 0.9454(3) 0.4022(2) 0.0441(10) Uani 1 1 d .
C7 C 0.3161(3) 0.8777(3) 0.4463(2) 0.0415(9) Uani 1 1 d .
H7 H 0.3436 0.8951 0.4063 0.050 Uiso 1 1 calc R
C6 C 0.3784(3) 0.8330(3) 0.4924(2) 0.0404(9) Uani 1 1 d .
C5 C 0.4735(3) 0.8161(3) 0.4712(2) 0.0455(10) Uani 1 1 d .
H5 H 0.4917 0.8283 0.4276 0.055 Uiso 1 1 calc R
C4 C 0.5379(3) 0.7822(3) 0.5143(2) 0.0478(11) Uani 1 1 d .
C3 C 0.5130(3) 0.7640(3) 0.5799(3) 0.0589(13) Uani 1 1 d .
H3 H 0.5586 0.7413 0.6090 0.071 Uiso 1 1 calc R
C2 C 0.4214(3) 0.7795(3) 0.6014(2) 0.0593(13) Uani 1 1 d .
H2 H 0.4060 0.7693 0.6457 0.071 Uiso 1 1 calc R
C1 C 0.3491(3) 0.8109(3) 0.5577(2) 0.0438(10) Uani 1 1 d .
C35 C 0.3240(4) 0.6671(5) 0.8001(4) 0.095(2) Uani 1 1 d .
H35A H 0.3223 0.6387 0.8427 0.143 Uiso 1 1 calc GR
H35B H 0.3072 0.7274 0.8054 0.143 Uiso 1 1 calc GR
H35C H 0.3875 0.6627 0.7817 0.143 Uiso 1 1 calc GR
C36 C 0.2539(3) 0.6244(3) 0.7545(3) 0.0645(13) Uani 1 1 d .
C41 C 0.2092(4) 0.5467(3) 0.7708(3) 0.0613(13) Uani 1 1 d .
H41 H 0.2261 0.5189 0.8102 0.074 Uiso 1 1 calc R
C40 C 0.1388(4) 0.5083(3) 0.7296(3) 0.0537(14) Uani 1 1 d .
H40 H 0.1103 0.4560 0.7423 0.064 Uiso 1 1 calc R
C39 C 0.1112(4) 0.5482(3) 0.6693(2) 0.0483(11) Uani 1 1 d .
C38 C 0.1589(3) 0.6271(3) 0.6517(2) 0.0475(11) Uani 1 1 d .
H38 H 0.1445 0.6537 0.6113 0.057 Uiso 1 1 calc R
C37 C 0.2264(4) 0.6651(3) 0.6935(3) 0.0580(12) Uani 1 1 d .
H37 H 0.2543 0.7179 0.6815 0.070 Uiso 1 1 calc R
C42 C 0.0347(4) 0.5121(4) 0.6242(3) 0.0633(14) Uani 1 1 d .
H42 H 0.0020 0.5621 0.6041 0.076 Uiso 1 1 calc R
C44 C -0.0416(5) 0.4589(4) 0.6591(3) 0.092(2) Uani 1 1 d .
H44A H -0.0123 0.4095 0.6801 0.139 Uiso 1 1 calc GR
H44B H -0.0882 0.4393 0.6271 0.139 Uiso 1 1 calc GR
H44C H -0.0728 0.4942 0.6921 0.139 Uiso 1 1 calc GR
C43 C 0.0841(5) 0.4622(4) 0.5673(3) 0.0814(19) Uani 1 1 d .
H43A H 0.1174 0.5027 0.5391 0.122 Uiso 1 1 calc GR
H43B H 0.0365 0.4315 0.5418 0.122 Uiso 1 1 calc GR
H43C H 0.1292 0.4213 0.5856 0.122 Uiso 1 1 calc GR
C26 C -0.3033(3) 0.7135(3) 0.7794(3) 0.0571(13) Uani 1 1 d .
C25 C -0.2796(4) 0.7347(4) 0.7145(3) 0.0673(15) Uani 1 1 d .
H25 H -0.3263 0.7578 0.6865 0.081 Uiso 1 1 calc R
C24 C -0.1899(4) 0.7222(4) 0.6915(3) 0.0645(13) Uani 1 1 d .
H24 H -0.1766 0.7357 0.6474 0.077 Uiso 1 1 calc R
C23 C -0.1143(3) 0.6889(3) 0.7324(2) 0.0462(10) Uani 1 1 d .
C28 C -0.1406(3) 0.6660(3) 0.7975(3) 0.0446(11) Uani 1 1 d .
C27 C -0.2351(3) 0.6787(3) 0.8199(3) 0.0508(11) Uani 1 1 d .
H27 H -0.2514 0.6630 0.8632 0.061 Uiso 1 1 calc R
C29 C -0.0758(3) 0.6243(3) 0.8436(2) 0.0461(10) Uani 1 1 d .
H29 H -0.1019 0.6055 0.8837 0.055 Uiso 1 1 calc R
C30 C 0.0609(3) 0.5631(3) 0.8879(2) 0.0439(10) Uani 1 1 d .
N41 N 0.0303(3) 0.4834(3) 0.8983(2) 0.0601(11) Uani 1 1 d .
C34 C 0.0754(5) 0.4379(4) 0.9458(4) 0.0775(18) Uani 1 1 d .
H34 H 0.0555 0.3810 0.9535 0.093 Uiso 1 1 calc R
C33 C 0.1486(4) 0.4702(4) 0.9834(4) 0.0769(18) Uani 1 1 d .
H33 H 0.1776 0.4361 1.0160 0.092 Uiso 1 1 calc R
C32 C 0.1787(4) 0.5540(4) 0.9722(3) 0.0684(14) Uani 1 1 d .
H32 H 0.2282 0.5780 0.9974 0.082 Uiso 1 1 calc R
Ru2 Ru 0.09601(2) 0.64080(2) 0.75055(2) 0.03859(8) Uani 1 1 d .

loop_
_atom_site_aniso_label
_atom_site_aniso_U_11
_atom_site_aniso_U_22
_atom_site_aniso_U_33
_atom_site_aniso_U_23
_atom_site_aniso_U_13
_atom_site_aniso_U_12
Ru1 0.03522(18) 0.03832(16) 0.04632(18) 0.00275(18) 0.00418(15) 0.00376(13)
Cl1 0.0666(8) 0.0416(6) 0.0669(8) -0.0052(6) 0.0057(6) 0.0011(5)
O1 0.0397(17) 0.0670(19) 0.0462(17) 0.0111(15) 0.0048(13) 0.0104(15)
N1 0.0401(19) 0.0395(17) 0.0426(18) 0.0030(15) 0.0009(15) 0.0036(15)
C13 0.049(4) 0.133(6) 0.117(7) -0.032(5) -0.015(4) 0.005(4)
Cl2 0.0346(6) 0.0917(10) 0.0910(10) 0.0094(8) 0.0038(6) 0.0084(6)
O2 0.0430(18) 0.062(2) 0.0517(18) 0.0106(16) -0.0003(14) 0.0094(15)
N2 0.079(3) 0.050(2) 0.056(2) 0.013(2) 0.002(2) -0.001(2)
C14 0.036(2) 0.068(3) 0.082(4) -0.014(3) 0.004(3) 0.009(2)
Cl3 0.0792(9) 0.0432(6) 0.0508(7) -0.0026(5) 0.0074(6) -0.0016(5)
N3 0.0372(19) 0.0414(18) 0.0442(19) 0.0061(15) -0.0006(14) 0.0014(15)
C19 0.040(3) 0.054(3) 0.086(4) -0.002(3) 0.017(3) 0.001(2)
Cl4 0.0367(6) 0.1008(11) 0.1245(15) -0.0046(10) 0.0047(8) 0.0104(7)
C31 0.048(3) 0.053(3) 0.061(3) 0.013(2) -0.006(2) -0.005(2)
C18 0.046(3) 0.058(3) 0.056(3) 0.005(2) 0.020(2) 0.006(2)
C17 0.052(3) 0.050(3) 0.054(3) -0.008(2) 0.015(2) -0.001(2)
C16 0.063(3) 0.035(3) 0.075(5) 0.002(2) 0.021(2) 0.008(2)
C15 0.059(3) 0.063(3) 0.061(3) 0.001(2) 0.004(2) 0.029(3)
C20 0.061(3) 0.090(4) 0.064(4) -0.022(3) 0.014(3) -0.013(3)
C22 0.090(5) 0.129(7) 0.082(5) -0.041(5) 0.018(4) -0.017(4)
C21 0.086(5) 0.120(6) 0.093(5) -0.037(4) 0.019(4) -0.043(4)
C9 0.083(4) 0.064(4) 0.076(4) 0.005(3) -0.035(3) 0.008(3)
C10 0.102(5) 0.093(5) 0.099(5) 0.012(4) -0.053(4) 0.011(4)
C11 0.082(5) 0.090(5) 0.072(4) 0.023(4) -0.014(3) 0.028(4)
C12 0.106(5) 0.060(4) 0.072(4) 0.022(3) 0.013(4) 0.017(3)
C8 0.040(2) 0.050(2) 0.042(2) 0.0030(19) 0.0047(18) 0.0111(19)
C7 0.038(2) 0.045(2) 0.042(2) 0.0022(17) 0.0017(17) 0.0008(18)
C6 0.036(2) 0.040(2) 0.045(2) -0.0011(18) -0.0009(18) 0.0024(18)
C5 0.038(2) 0.049(3) 0.049(2) 0.000(2) 0.0018(19) -0.0045(19)
C4 0.029(2) 0.052(3) 0.063(3) 0.000(2) -0.0002(18) 0.0010(18)
C3 0.042(3) 0.071(3) 0.064(3) 0.010(3) -0.015(2) 0.004(2)
C2 0.045(3) 0.084(4) 0.049(3) 0.013(2) -0.003(2) 0.006(2)
C1 0.038(2) 0.044(2) 0.049(2) 0.0015(17) 0.0013(18) 0.0023(18)
C35 0.049(4) 0.143(6) 0.093(5) -0.032(5) -0.012(4) -0.003(4)
C36 0.036(2) 0.085(4) 0.073(3) -0.013(3) 0.004(3) 0.012(2)
C41 0.057(3) 0.069(3) 0.057(3) 0.006(2) 0.001(2) 0.029(3)
C40 0.063(3) 0.041(3) 0.057(4) 0.006(2) 0.013(2) 0.012(2)
C39 0.052(3) 0.042(2) 0.051(3) -0.001(2) 0.012(2) 0.005(2)
C38 0.049(2) 0.051(3) 0.042(2) 0.003(2) 0.012(2) 0.003(2)
C37 0.045(3) 0.060(3) 0.069(3) -0.005(3) 0.015(2) -0.007(2)
C42 0.070(3) 0.063(3) 0.058(3) -0.011(3) 0.005(3) -0.011(3)
C44 0.081(4) 0.102(5) 0.094(5) -0.030(4) 0.022(4) -0.041(4)
C43 0.095(5) 0.085(5) 0.065(4) -0.022(4) 0.017(3) -0.015(4)
C26 0.032(2) 0.053(3) 0.086(4) -0.006(3) -0.003(2) 0.001(2)
C25 0.043(3) 0.072(4) 0.086(4) 0.010(3) -0.023(3) 0.003(3)
C24 0.052(3) 0.081(4) 0.061(3) 0.015(3) -0.009(2) 0.007(3)
C23 0.041(2) 0.043(2) 0.055(3) 0.0000(18) -0.0072(19) 0.0015(19)
C28 0.036(3) 0.044(2) 0.055(3) -0.001(2) -0.0011(19) -0.0005(18)
C27 0.038(2) 0.043(2) 0.071(3) -0.004(2) 0.002(2) 0.002(2)
C29 0.046(3) 0.048(2) 0.044(2) 0.0069(19) 0.0050(19) -0.0009(19)
C30 0.040(2) 0.044(2) 0.048(2) 0.009(2) 0.0023(19) 0.0026(19)
N41 0.061(3) 0.053(2) 0.066(3) 0.020(2) -0.009(2) -0.011(2)
C34 0.080(4) 0.057(3) 0.095(5) 0.029(3) -0.012(4) -0.008(3)
C33 0.073(4) 0.080(4) 0.078(4) 0.037(3) -0.013(3) 0.006(3)
C32 0.060(3) 0.081(4) 0.064(3) 0.012(3) -0.017(3) -0.001(3)
Ru2 0.03522(18) 0.03885(17) 0.04169(16) 0.00301(18) 0.00343(14) 0.00288(13)

loop_
_atom_type_symbol
_atom_type_description
_atom_type_scat_dispersion_real
_atom_type_scat_dispersion_imag
_atom_type_scat_source
C C 0.0033 0.0016 'International Tables Vol C Tables 4.2.6.8 and 6.1.1.4'
H H 0.0000 0.0000 'International Tables Vol C Tables 4.2.6.8 and 6.1.1.4'
Cl Cl 0.1484 0.1585 'International Tables Vol C Tables 4.2.6.8 and 6.1.1.4'
N N 0.0061 0.0033 'International Tables Vol C Tables 4.2.6.8 and 6.1.1.4'
O O 0.0106 0.0060 'International Tables Vol C Tables 4.2.6.8 and 6.1.1.4'
Ru Ru -1.2594 0.8363 'International Tables Vol C Tables 4.2.6.8 and 6.1.1.4'

loop_
_geom_angle_atom_site_label_1
_geom_angle_atom_site_label_2
_geom_angle_atom_site_label_3
_geom_angle
O1 Ru1 Cl1 86.48(10)
O1 Ru1 N1 86.99(12)
O1 Ru1 C14 152.25(19)
O1 Ru1 C19 114.42(18)
O1 Ru1 C18 88.14(17)
O1 Ru1 C17 87.60(17)
O1 Ru1 C16 116.36(19)
O1 Ru1 C15 154.36(18)
N1 Ru1 Cl1 84.90(10)
N1 Ru1 C14 120.49(19)
N1 Ru1 C19 158.12(19)
N1 Ru1 C18 157.47(16)
N1 Ru1 C17 119.16(16)
N1 Ru1 C16 94.84(17)
N1 Ru1 C15 95.76(16)
C14 Ru1 Cl1 91.90(14)
C19 Ru1 Cl1 91.68(15)
C19 Ru1 C14 37.9(2)
C19 Ru1 C18 36.9(2)
C19 Ru1 C15 67.1(2)
C18 Ru1 Cl1 116.73(13)
C18 Ru1 C14 67.9(2)
C18 Ru1 C15 79.59(19)
C17 Ru1 Cl1 154.86(14)
C17 Ru1 C14 82.2(2)
C17 Ru1 C19 68.7(2)
C17 Ru1 C18 38.60(18)
C17 Ru1 C15 68.76(19)
C16 Ru1 Cl1 157.13(17)
C16 Ru1 C14 68.50(19)
C16 Ru1 C19 80.06(19)
C16 Ru1 C18 67.9(2)
C16 Ru1 C17 37.8(2)
C16 Ru1 C15 38.0(2)
C15 Ru1 Cl1 119.14(15)
C15 Ru1 C14 37.24(19)
C1 O1 Ru1 129.2(3)
C8 N1 Ru1 116.0(3)
C7 N1 Ru1 127.6(3)
C7 N1 C8 116.3(4)
H13A C13 H13B 109.5
H13A C13 H13C 109.5
H13B C13 H13C 109.5
C14 C13 H13A 109.5
C14 C13 H13B 109.5
C14 C13 H13C 109.5
C23 O2 Ru2 128.6(3)
C8 N2 C12 114.5(5)
C13 C14 Ru1 129.4(4)
C19 C14 Ru1 69.8(3)
C19 C14 C13 122.3(6)
C15 C14 Ru1 70.5(3)
C15 C14 C13 120.6(6)
C15 C14 C19 117.0(5)
C29 N3 C30 114.6(4)
C29 N3 Ru2 126.9(3)
C30 N3 Ru2 118.3(3)
Ru1 C19 H19 129.5
C14 C19 Ru1 72.3(3)
C14 C19 H19 118.9
C18 C19 Ru1 71.8(3)
C18 C19 C14 122.1(5)
C18 C19 H19 118.9
C30 C31 H31 121.3
C32 C31 H31 121.3
C32 C31 C30 117.5(5)
Ru1 C18 H18 131.9
C19 C18 Ru1 71.3(3)
C19 C18 H18 119.4
C19 C18 C17 121.2(5)
C17 C18 Ru1 70.4(3)
C17 C18 H18 119.4
C18 C17 Ru1 71.0(3)
C18 C17 C20 118.5(5)
C16 C17 Ru1 70.8(3)
C16 C17 C18 117.0(5)
C16 C17 C20 124.6(5)
C20 C17 Ru1 127.7(4)
Ru1 C16 H16 130.2
C17 C16 Ru1 71.3(3)
C17 C16 H16 119.4
C17 C16 C15 121.2(5)
C15 C16 Ru1 71.7(3)
C15 C16 H16 119.4
Ru1 C15 H15 131.2
C14 C15 Ru1 72.2(3)
C14 C15 C16 121.5(5)
C14 C15 H15 119.3
C16 C15 Ru1 70.2(3)
C16 C15 H15 119.3
C17 C20 H20 107.1
C17 C20 C22 109.1(5)
C17 C20 C21 113.0(5)
C22 C20 H20 107.1
C21 C20 H20 107.1
C21 C20 C22 113.0(5)
C20 C22 H22A 109.5
C20 C22 H22B 109.5
C20 C22 H22C 109.5
H22A C22 H22B 109.5
H22A C22 H22C 109.5
H22B C22 H22C 109.5
C20 C21 H21A 109.5
C20 C21 H21B 109.5
C20 C21 H21C 109.5
H21A C21 H21B 109.5
H21A C21 H21C 109.5
H21B C21 H21C 109.5
C10 C9 H9 121.2
C8 C9 H9 121.2
C8 C9 C10 117.7(6)
C9 C10 H10 120.3
C11 C10 C9 119.4(6)
C11 C10 H10 120.3
C10 C11 H11 120.8
C12 C11 C10 118.4(6)
C12 C11 H11 120.8
N2 C12 H12 117.6
C11 C12 N2 124.9(6)
C11 C12 H12 117.6
N2 C8 N1 115.8(4)
N2 C8 C9 125.0(5)
C9 C8 N1 119.1(4)
N1 C7 H7 116.5
N1 C7 C6 127.0(4)
C6 C7 H7 116.5
C5 C6 C7 117.1(4)
C5 C6 C1 120.3(4)
C1 C6 C7 122.5(4)
C6 C5 H5 120.1
C4 C5 C6 119.8(4)
C4 C5 H5 120.1
C5 C4 Cl2 120.8(4)
C5 C4 C3 121.4(4)
C3 C4 Cl2 117.8(4)
C4 C3 H3 120.1
C2 C3 C4 119.8(4)
C2 C3 H3 120.1
C3 C2 H2 119.2
C3 C2 C1 121.6(5)
C1 C2 H2 119.2
O1 C1 C6 125.8(4)
O1 C1 C2 117.3(4)
C6 C1 C2 116.8(4)
H35A C35 H35B 109.5
H35A C35 H35C 109.5
H35B C35 H35C 109.5
C36 C35 H35A 109.5
C36 C35 H35B 109.5
C36 C35 H35C 109.5
C35 C36 Ru2 128.4(4)
C41 C36 C35 121.8(6)
C41 C36 C37 117.3(5)
C41 C36 Ru2 70.1(3)
C37 C36 C35 120.8(5)
C37 C36 Ru2 69.7(3)
C36 C41 H41 118.9
C36 C41 C40 122.2(5)
C36 C41 Ru2 73.0(3)
C40 C41 H41 118.9
C40 C41 Ru2 70.5(3)
Ru2 C41 H41 130.3
C41 C40 H40 119.6
C41 C40 Ru2 71.5(3)
C39 C40 C41 120.7(5)
C39 C40 H40 119.6
C39 C40 Ru2 71.6(3)
Ru2 C40 H40 129.8
C40 C39 C38 117.1(5)
C40 C39 C42 123.3(5)
C40 C39 Ru2 70.4(3)
C38 C39 C42 119.6(4)
C38 C39 Ru2 71.1(3)
C42 C39 Ru2 128.6(4)
C39 C38 H38 119.3
C39 C38 Ru2 70.7(3)
C37 C38 C39 121.4(5)
C37 C38 H38 119.3
C37 C38 Ru2 71.3(3)
Ru2 C38 H38 131.7
C36 C37 H37 119.4
C36 C37 Ru2 72.3(3)
C38 C37 C36 121.1(5)
C38 C37 H37 119.4
C38 C37 Ru2 71.6(3)
Ru2 C37 H37 129.2
C39 C42 H42 106.8
C39 C42 C44 114.7(5)
C39 C42 C43 108.4(5)
C44 C42 H42 106.8
C44 C42 C43 112.9(5)
C43 C42 H42 106.8
C42 C44 H44A 109.5
C42 C44 H44B 109.5
C42 C44 H44C 109.5
H44A C44 H44B 109.5
H44A C44 H44C 109.5
H44B C44 H44C 109.5
C42 C43 H43A 109.5
C42 C43 H43B 109.5
C42 C43 H43C 109.5
H43A C43 H43B 109.5
H43A C43 H43C 109.5
H43B C43 H43C 109.5
C25 C26 Cl4 119.4(4)
C27 C26 Cl4 121.2(5)
C27 C26 C25 119.4(5)
C26 C25 H25 119.6
C24 C25 C26 120.8(5)
C24 C25 H25 119.6
C25 C24 H24 118.8
C25 C24 C23 122.4(5)
C23 C24 H24 118.8
O2 C23 C24 117.9(4)
O2 C23 C28 126.4(4)
C28 C23 C24 115.7(4)
C23 C28 C29 123.1(4)
C27 C28 C23 120.6(4)
C27 C28 C29 116.2(4)
C26 C27 C28 121.1(5)
C26 C27 H27 119.5
C28 C27 H27 119.5
N3 C29 C28 126.7(4)
N3 C29 H29 116.7
C28 C29 H29 116.7
C31 C30 N3 119.2(4)
N41 C30 N3 116.2(4)
N41 C30 C31 124.5(4)
C30 N41 C34 116.6(5)
N41 C34 H34 118.1
N41 C34 C33 123.8(5)
C33 C34 H34 118.1
C34 C33 H33 120.7
C34 C33 C32 118.6(5)
C32 C33 H33 120.7
C31 C32 H32 120.5
C33 C32 C31 119.0(5)
C33 C32 H32 120.5
O2 Ru2 Cl3 85.59(10)
O2 Ru2 N3 87.75(13)
O2 Ru2 C36 153.2(2)
O2 Ru2 C41 153.99(18)
O2 Ru2 C40 116.03(17)
O2 Ru2 C39 87.69(16)
O2 Ru2 C38 88.69(16)
O2 Ru2 C37 115.26(18)
N3 Ru2 Cl3 84.67(10)
N3 Ru2 C36 118.8(2)
N3 Ru2 C41 95.13(17)
N3 Ru2 C40 95.46(17)
N3 Ru2 C39 120.97(16)
N3 Ru2 C38 159.02(15)
N3 Ru2 C37 156.25(18)
C36 Ru2 Cl3 92.84(14)
C41 Ru2 Cl3 120.40(15)
C41 Ru2 C36 36.82(18)
C41 Ru2 C39 68.66(19)
C41 Ru2 C38 79.42(19)
C41 Ru2 C37 67.0(2)
C40 Ru2 Cl3 158.38(15)
C40 Ru2 C36 68.09(19)
C40 Ru2 C41 37.99(19)
C40 Ru2 C39 37.98(19)
C40 Ru2 C38 67.73(18)
C40 Ru2 C37 80.16(19)
C39 Ru2 Cl3 153.21(13)
C39 Ru2 C36 81.7(2)
C39 Ru2 C38 38.18(17)
C39 Ru2 C37 68.62(19)
C38 Ru2 Cl3 115.66(12)
C38 Ru2 C36 67.9(2)
C37 Ru2 Cl3 91.01(14)
C37 Ru2 C36 38.0(2)
C37 Ru2 C38 37.14(19)

loop_
_geom_bond_atom_site_label_1
_geom_bond_atom_site_label_2
_geom_bond_distance
Ru1 Cl1 2.4166(12)
Ru1 O1 2.061(3)
Ru1 N1 2.088(3)
Ru1 C14 2.200(5)
Ru1 C19 2.166(5)
Ru1 C18 2.172(5)
Ru1 C17 2.165(5)
Ru1 C16 2.159(4)
Ru1 C15 2.178(4)
O1 C1 1.293(5)
N1 C8 1.444(5)
N1 C7 1.274(5)
C13 H13A 0.9600
C13 H13B 0.9600
C13 H13C 0.9600
C13 C14 1.513(9)
Cl2 C4 1.749(5)
O2 C23 1.293(5)
O2 Ru2 2.057(3)
N2 C12 1.368(7)
N2 C8 1.317(6)
C14 C19 1.418(8)
C14 C15 1.398(7)
Cl3 Ru2 2.4187(12)
N3 C29 1.291(6)
N3 C30 1.439(5)
N3 Ru2 2.087(3)
C19 H19 0.9300
C19 C18 1.373(8)
Cl4 C26 1.736(5)
C31 H31 0.9300
C31 C30 1.381(7)
C31 C32 1.380(7)
C18 H18 0.9300
C18 C17 1.434(7)
C17 C16 1.402(8)
C17 C20 1.507(8)
C16 H16 0.9300
C16 C15 1.414(8)
C15 H15 0.9300
C20 H20 0.9800
C20 C22 1.514(8)
C20 C21 1.511(8)
C22 H22A 0.9600
C22 H22B 0.9600
C22 H22C 0.9600
C21 H21A 0.9600
C21 H21B 0.9600
C21 H21C 0.9600
C9 H9 0.9300
C9 C10 1.374(8)
C9 C8 1.362(7)
C10 H10 0.9300
C10 C11 1.365(9)
C11 H11 0.9300
C11 C12 1.327(10)
C12 H12 0.9300
C7 H7 0.9300
C7 C6 1.441(6)
C6 C5 1.413(6)
C6 C1 1.416(6)
C5 H5 0.9300
C5 C4 1.350(6)
C4 C3 1.390(7)
C3 H3 0.9300
C3 C2 1.366(7)
C2 H2 0.9300
C2 C1 1.417(6)
C35 H35A 0.9600
C35 H35B 0.9600
C35 H35C 0.9600
C35 C36 1.489(8)
C36 C41 1.385(7)
C36 C37 1.428(8)
C36 Ru2 2.211(5)
C41 H41 0.9300
C41 C40 1.411(7)
C41 Ru2 2.174(4)
C40 H40 0.9300
C40 C39 1.411(7)
C40 Ru2 2.161(5)
C39 C38 1.425(6)
C39 C42 1.502(7)
C39 Ru2 2.176(5)
C38 H38 0.9300
C38 C37 1.388(7)
C38 Ru2 2.181(4)
C37 H37 0.9300
C37 Ru2 2.177(5)
C42 H42 0.9800
C42 C44 1.509(8)
C42 C43 1.538(8)
C44 H44A 0.9600
C44 H44B 0.9600
C44 H44C 0.9600
C43 H43A 0.9600
C43 H43B 0.9600
C43 H43C 0.9600
C26 C25 1.384(8)
C26 C27 1.358(7)
C25 H25 0.9300
C25 C24 1.343(7)
C24 H24 0.9300
C24 C23 1.429(6)
C23 C28 1.403(7)
C28 C27 1.402(6)
C28 C29 1.442(6)
C27 H27 0.9300
C29 H29 0.9300
C30 N41 1.311(6)
N41 C34 1.338(7)
C34 H34 0.9300
C34 C33 1.360(9)
C33 H33 0.9300
C33 C32 1.372(8)
C32 H32 0.9300

loop_
_geom_torsion_atom_site_label_1
_geom_torsion_atom_site_label_2
_geom_torsion_atom_site_label_3
_geom_torsion_atom_site_label_4
_geom_torsion
Ru1 O1 C1 C6 -0.1(7)
Ru1 O1 C1 C2 178.7(3)
Ru1 N1 C8 N2 104.9(4)
Ru1 N1 C8 C9 -74.2(5)
Ru1 N1 C7 C6 -2.8(7)
Ru1 C14 C19 C18 54.1(4)
Ru1 C14 C15 C16 -52.2(4)
Ru1 C19 C18 C17 51.8(4)
Ru1 C18 C17 C16 55.6(4)
Ru1 C18 C17 C20 -123.3(4)
Ru1 C17 C16 C15 53.8(4)
Ru1 C17 C20 C22 -166.8(5)
Ru1 C17 C20 C21 66.6(7)
Ru1 C16 C15 C14 53.1(4)
N1 C7 C6 C5 176.9(4)
N1 C7 C6 C1 -6.7(7)
C13 C14 C19 Ru1 124.5(5)
C13 C14 C19 C18 178.6(5)
C13 C14 C15 Ru1 -124.9(5)
C13 C14 C15 C16 -177.1(5)
Cl2 C4 C3 C2 -179.1(4)
O2 C23 C28 C27 178.6(4)
O2 C23 C28 C29 -5.2(7)
C14 C19 C18 Ru1 -54.3(4)
C14 C19 C18 C17 -2.5(7)
N3 C30 N41 C34 177.4(5)
C19 C14 C15 Ru1 53.7(4)
C19 C14 C15 C16 1.5(7)
C19 C18 C17 Ru1 -52.2(4)
C19 C18 C17 C16 3.4(7)
C19 C18 C17 C20 -175.5(5)
Cl4 C26 C25 C24 180.0(5)
Cl4 C26 C27 C28 -179.1(4)
C31 C30 N41 C34 -0.9(8)
C18 C17 C16 Ru1 -55.7(4)
C18 C17 C16 C15 -1.9(7)
C18 C17 C20 C22 -79.7(7)
C18 C17 C20 C21 153.7(5)
C17 C16 C15 Ru1 -53.6(4)
C17 C16 C15 C14 -0.5(7)
C16 C17 C20 C22 101.6(6)
C16 C17 C20 C21 -25.0(8)
C15 C14 C19 Ru1 -54.1(4)
C15 C14 C19 C18 0.0(7)
C20 C17 C16 Ru1 123.1(5)
C20 C17 C16 C15 176.9(5)
C9 C10 C11 C12 2.4(12)
C10 C9 C8 N1 177.0(6)
C10 C9 C8 N2 -2.0(10)
C10 C11 C12 N2 -1.9(12)
C12 N2 C8 N1 -176.5(4)
C12 N2 C8 C9 2.6(8)
C8 N1 C7 C6 176.7(4)
C8 N2 C12 C11 -0.5(9)
C8 C9 C10 C11 -0.6(11)
C7 N1 C8 N2 -74.7(5)
C7 N1 C8 C9 106.2(6)
C7 C6 C5 C4 173.6(4)
C7 C6 C1 O1 8.3(7)
C7 C6 C1 C2 -170.5(4)
C6 C5 C4 Cl2 179.3(3)
C6 C5 C4 C3 -0.6(7)
C5 C6 C1 O1 -175.4(4)
C5 C6 C1 C2 5.8(6)
C5 C4 C3 C2 0.9(8)
C4 C3 C2 C1 2.4(8)
C3 C2 C1 O1 175.5(5)
C3 C2 C1 C6 -5.6(7)
C1 C6 C5 C4 -2.9(7)
C35 C36 C41 C40 176.4(5)
C35 C36 C41 Ru2 123.6(5)
C35 C36 C37 C38 -177.9(5)
C35 C36 C37 Ru2 -123.4(5)
C36 C41 C40 C39 0.1(7)
C36 C41 C40 Ru2 -53.9(4)
C41 C36 C37 C38 -1.2(7)
C41 C36 C37 Ru2 53.3(4)
C41 C40 C39 C38 1.4(7)
C41 C40 C39 C42 -178.1(5)
C41 C40 C39 Ru2 -54.1(4)
C40 C39 C38 C37 -2.8(7)
C40 C39 C38 Ru2 -55.1(4)
C40 C39 C42 C44 27.9(8)
C40 C39 C42 C43 -99.3(6)
C39 C38 C37 C36 2.8(7)
C39 C38 C37 Ru2 -52.0(4)
C38 C39 C42 C44 -151.5(5)
C38 C39 C42 C43 81.3(6)
C37 C36 C41 C40 -0.2(7)
C37 C36 C41 Ru2 -53.1(4)
C42 C39 C38 C37 176.6(5)
C42 C39 C38 Ru2 124.4(4)
C26 C25 C24 C23 -1.5(9)
C25 C26 C27 C28 1.7(8)
C25 C24 C23 O2 -177.6(5)
C25 C24 C23 C28 2.9(8)
C24 C23 C28 C27 -2.0(7)
C24 C23 C28 C29 174.3(5)
C23 C28 C27 C26 -0.2(7)
C23 C28 C29 N3 7.4(8)
C27 C26 C25 C24 -0.8(9)
C27 C28 C29 N3 -176.2(4)
C29 N3 C30 C31 -118.4(5)
C29 N3 C30 N41 63.2(6)
C29 C28 C27 C26 -176.7(4)
C30 N3 C29 C28 -177.0(4)
C30 C31 C32 C33 0.5(8)
C30 N41 C34 C33 0.9(10)
N41 C34 C33 C32 -0.2(11)
C34 C33 C32 C31 -0.5(10)
C32 C31 C30 N3 -178.1(4)
C32 C31 C30 N41 0.2(8)
Ru2 O2 C23 C24 178.0(3)
Ru2 O2 C23 C28 -2.6(7)
Ru2 N3 C29 C28 -1.5(7)
Ru2 N3 C30 C31 65.8(5)
Ru2 N3 C30 N41 -112.6(4)
Ru2 C36 C41 C40 52.8(4)
Ru2 C36 C37 C38 -54.5(4)
Ru2 C41 C40 C39 54.1(4)
Ru2 C40 C39 C38 55.4(4)
Ru2 C40 C39 C42 -124.0(5)
Ru2 C39 C38 C37 52.2(4)
Ru2 C39 C42 C44 -62.8(7)
Ru2 C39 C42 C43 170.0(4)
Ru2 C38 C37 C36 54.8(4)
